data_4338347
loop_
_publ_author_name
'Burgess, Samantha A.'
'Devarajan, Deepa'
'Bola\~no, Tamara'
'Ess, Daniel H.'
'Gunnoe, T. Brent'
'Sabat, Michal'
'Myers, William H.'

_publ_section_title
;
 1,2-Addition of Dihydrogen across Rhodium(III)-OMe Bonds.
;
_journal_issue 10
_journal_name_full 'Inorganic chemistry'
_journal_page_first 5328
_journal_page_last 5340
_journal_paper_doi 10.1021/ic500636m
_journal_volume 53
_journal_year 2014
_chemical_formula_sum 'C43 H59 Cl4 F6 N4 O7 Rh S'
_chemical_formula_weight 1134.71
_chemical_name_systematic
; 
 ? 
;
_space_group_crystal_system monoclinic
_space_group_IT_number 14
_space_group_name_Hall '-P 2yn'
_space_group_name_H-M_alt 'P 1 21/n 1'
_symmetry_space_group_name_Hall '-P 2yn'
_symmetry_space_group_name_H-M 'P 1 21/n 1'
_atom_sites_solution_hydrogens mixed
_audit_creation_method SHELXL-2013
_cell_angle_alpha 90
_cell_angle_beta 92.558(2)
_cell_angle_gamma 90
_cell_formula_units_Z 4
_cell_length_a 15.702(2)
_cell_length_b 11.6629(15)
_cell_length_c 27.868(4)
_cell_measurement_reflns_used 9945
_cell_measurement_temperature 153(2)
_cell_measurement_theta_max 28.20
_cell_measurement_theta_min 3.57
_cell_volume 5098.4(12)
_computing_cell_refinement 'Bruker SAINT'
_computing_data_collection 'Bruker APEX2'
_computing_data_reduction 'Bruker SAINT'
_computing_molecular_graphics 'Bruker SHELXTL'
_computing_publication_material 'Bruker SHELXTL'
_computing_structure_refinement 'SHELXL-2013 (Sheldrick, 2013)'
_computing_structure_solution 'SHELXS-97 (Sheldrick 2008)'
_diffrn_ambient_temperature 153(2)
_diffrn_measured_fraction_theta_full 0.992
_diffrn_measured_fraction_theta_max 0.993
_diffrn_measurement_device_type 'Bruker APEX-II CCD'
_diffrn_measurement_method '\f and \w scans'
_diffrn_radiation_type MoK\a
_diffrn_radiation_wavelength 0.71073
_diffrn_reflns_av_R_equivalents 0.0377
_diffrn_reflns_av_unetI/netI 0.0261
_diffrn_reflns_Laue_measured_fraction_full 0.992
_diffrn_reflns_Laue_measured_fraction_max 0.993
_diffrn_reflns_limit_h_max 19
_diffrn_reflns_limit_h_min -19
_diffrn_reflns_limit_k_max 14
_diffrn_reflns_limit_k_min -14
_diffrn_reflns_limit_l_max 34
_diffrn_reflns_limit_l_min -34
_diffrn_reflns_number 66695
_diffrn_reflns_point_group_measured_fraction_full 0.992
_diffrn_reflns_point_group_measured_fraction_max 0.993
_diffrn_reflns_theta_full 25.000
_diffrn_reflns_theta_max 26.372
_diffrn_reflns_theta_min 3.241
_exptl_absorpt_coefficient_mu 0.657
_exptl_absorpt_correction_T_max 0.7457
_exptl_absorpt_correction_T_min 0.6617
_exptl_absorpt_correction_type empirical
_exptl_absorpt_process_details 'Bruker SADABS'
_exptl_crystal_colour yellow
_exptl_crystal_density_diffrn 1.478
_exptl_crystal_description block
_exptl_crystal_F_000 2336
_exptl_crystal_size_max 0.440
_exptl_crystal_size_mid 0.380
_exptl_crystal_size_min 0.320
_exptl_transmission_factor_max 'not measured'
_exptl_transmission_factor_min 'not measured'
_refine_diff_density_max 2.011
_refine_diff_density_min -1.581
_refine_diff_density_rms 0.126
_refine_ls_extinction_method none
_refine_ls_goodness_of_fit_ref 1.149
_refine_ls_hydrogen_treatment mixed
_refine_ls_matrix_type full
_refine_ls_number_parameters 613
_refine_ls_number_reflns 10370
_refine_ls_number_restraints 0
_refine_ls_restrained_S_all 1.149
_refine_ls_R_factor_all 0.0715
_refine_ls_R_factor_gt 0.0656
_refine_ls_shift/su_max 0.001
_refine_ls_shift/su_mean 0.000
_refine_ls_structure_factor_coef Fsqd
_refine_ls_weighting_details 'w=1/[\s^2^(Fo^2^)+(0.0324P)^2^+40.9274P] where P=(Fo^2^+2Fc^2^)/3'
_refine_ls_weighting_scheme calc
_refine_ls_wR_factor_gt 0.1610
_refine_ls_wR_factor_ref 0.1653
_reflns_Friedel_coverage 0.000
_reflns_number_gt 9374
_reflns_number_total 10370
_reflns_threshold_expression 'I > 2\s(I)'
_cod_data_source_file ic500636m_si_001.cif
_cod_data_source_block C43H59Cl4F6N4O7SRh
_cod_depositor_comments 'Adding full bibliography for 4338347--4338348.cif.'
_cod_original_cell_volume 5098.4(11)
_cod_database_code 4338347
_shelx_space_group_comment
; 
The symmetry employed for this shelxl refinement is uniquely defined 
by the following loop, which should always be used as a source of 
symmetry information in preference to the above space-group names. 
They are only intended as comments. 
;
_shelx_estimated_absorpt_t_min 0.761
_shelx_estimated_absorpt_t_max 0.817

loop_
_space_group_symop_operation_xyz
'x, y, z'
'-x+1/2, y+1/2, -z+1/2'
'-x, -y, -z'
'x-1/2, -y-1/2, z-1/2'

loop_
_atom_site_label
_atom_site_type_symbol
_atom_site_fract_x
_atom_site_fract_y
_atom_site_fract_z
_atom_site_U_iso_or_equiv
_atom_site_adp_type
_atom_site_occupancy
_atom_site_site_symmetry_order
_atom_site_calc_flag
_atom_site_refinement_flags_posn
_atom_site_refinement_flags_adp
Rh Rh 0.42764(2) 1.02708(3) 0.21471(2) 0.01505(11) Uani 1 1 d . .
Cl1 Cl -0.06052(15) 0.0593(3) 0.35860(10) 0.1051(11) Uani 1 1 d . .
Cl2 Cl 0.11674(16) 0.0360(4) 0.38438(11) 0.1117(12) Uani 1 1 d . .
Cl3 Cl 0.75310(19) 0.4047(3) 0.10761(10) 0.0908(8) Uani 1 1 d . .
Cl4 Cl 0.89335(15) 0.5525(4) 0.08888(9) 0.1077(12) Uani 1 1 d . .
S1 S 0.72865(10) 0.92575(16) 0.07043(5) 0.0416(4) Uani 1 1 d . .
F1 F 0.8922(3) 0.9120(7) 0.06341(19) 0.104(2) Uani 1 1 d . .
F2 F 0.8507(4) 1.0753(6) 0.0833(2) 0.098(2) Uani 1 1 d . .
F3 F 0.8516(3) 0.9399(5) 0.13501(15) 0.0782(16) Uani 1 1 d . .
F4 F 0.0580(3) -0.0682(5) 0.1781(3) 0.116(3) Uani 1 1 d . .
F5 F -0.0058(4) 0.0825(5) 0.1822(4) 0.147(4) Uani 1 1 d . .
F6 F 0.0088(5) -0.0185(9) 0.2408(2) 0.153(4) Uani 1 1 d . .
O1 O 0.5074(2) 1.1345(3) 0.24964(12) 0.0217(7) Uani 1 1 d . .
O2 O 0.3312(2) 1.1456(3) 0.22015(13) 0.0236(7) Uani 1 1 d . .
O3 O 0.7242(3) 0.9484(5) 0.01947(15) 0.0488(12) Uani 1 1 d . .
O4 O 0.6763(3) 0.9979(5) 0.09785(17) 0.0597(15) Uani 1 1 d . .
O5 O 0.7256(4) 0.8059(5) 0.08416(18) 0.0644(15) Uani 1 1 d . .
O6 O 0.1883(2) 0.0752(5) 0.19033(16) 0.0476(12) Uani 1 1 d . .
O7 O 0.1303(4) 0.1427(7) 0.2545(2) 0.099(3) Uani 1 1 d . .
N1 N 0.5231(2) 0.9133(4) 0.21890(13) 0.0180(8) Uani 1 1 d . .
N2 N 0.4022(2) 0.9495(3) 0.27750(13) 0.0150(7) Uani 1 1 d . .
N3 N 0.3499(2) 0.9331(3) 0.16782(13) 0.0172(8) Uani 1 1 d . .
N4 N 0.4565(2) 1.0986(3) 0.15161(13) 0.0171(8) Uani 1 1 d . .
C1 C 0.4912(3) 1.1671(5) 0.29656(18) 0.0273(11) Uani 1 1 d . .
H1A H 0.4311 1.1890 0.2983 0.041 Uiso 1 1 calc R U
H1B H 0.5275 1.2324 0.3059 0.041 Uiso 1 1 calc R U
H1C H 0.5035 1.1027 0.3184 0.041 Uiso 1 1 calc R U
C2 C 0.3442(4) 1.2633(5) 0.2086(2) 0.0327(12) Uani 1 1 d . .
H2A H 0.4030 1.2850 0.2177 0.049 Uiso 1 1 calc R U
H2B H 0.3047 1.3111 0.2261 0.049 Uiso 1 1 calc R U
H2C H 0.3339 1.2746 0.1739 0.049 Uiso 1 1 calc R U
C3 C 0.5811(3) 0.8991(4) 0.18578(17) 0.0214(10) Uani 1 1 d . .
H3 H 0.5724 0.9345 0.1553 0.026 Uiso 1 1 calc R U
C4 C 0.6539(3) 0.8338(5) 0.19497(18) 0.0243(10) Uani 1 1 d . .
H4 H 0.6935 0.8235 0.1705 0.029 Uiso 1 1 calc R U
C5 C 0.6692(3) 0.7831(4) 0.23983(18) 0.0226(10) Uani 1 1 d . .
C6 C 0.6068(3) 0.7974(4) 0.27346(17) 0.0216(10) Uani 1 1 d . .
H6 H 0.6140 0.7626 0.3042 0.026 Uiso 1 1 calc R U
C7 C 0.5341(3) 0.8621(4) 0.26245(16) 0.0186(9) Uani 1 1 d . .
C8 C 0.4649(3) 0.8817(4) 0.29540(16) 0.0175(9) Uani 1 1 d . .
C9 C 0.4619(3) 0.8346(4) 0.34106(16) 0.0206(9) Uani 1 1 d . .
H9 H 0.5077 0.7883 0.3532 0.025 Uiso 1 1 calc R U
C10 C 0.3922(3) 0.8544(4) 0.36939(17) 0.0225(10) Uani 1 1 d . .
C11 C 0.3277(3) 0.9257(5) 0.34947(17) 0.0229(10) Uani 1 1 d . .
H11 H 0.2792 0.9423 0.3674 0.028 Uiso 1 1 calc R U
C12 C 0.3341(3) 0.9718(5) 0.30419(17) 0.0223(10) Uani 1 1 d . .
H12 H 0.2898 1.0200 0.2915 0.027 Uiso 1 1 calc R U
C13 C 0.7531(3) 0.7213(5) 0.2510(2) 0.0272(11) Uani 1 1 d . .
C14 C 0.8228(3) 0.8137(5) 0.2564(2) 0.0302(12) Uani 1 1 d . .
H14A H 0.8215 0.8619 0.2276 0.045 Uiso 1 1 calc R U
H14B H 0.8787 0.7768 0.2605 0.045 Uiso 1 1 calc R U
H14C H 0.8126 0.8613 0.2845 0.045 Uiso 1 1 calc R U
C15 C 0.7738(4) 0.6404(5) 0.2097(2) 0.0376(14) Uani 1 1 d . .
H15A H 0.7283 0.5834 0.2053 0.056 Uiso 1 1 calc R U
H15B H 0.8280 0.6013 0.2174 0.056 Uiso 1 1 calc R U
H15C H 0.7784 0.6848 0.1801 0.056 Uiso 1 1 calc R U
C16 C 0.7509(4) 0.6511(5) 0.2973(2) 0.0379(14) Uani 1 1 d . .
H16A H 0.7455 0.7028 0.3247 0.057 Uiso 1 1 calc R U
H16B H 0.8037 0.6067 0.3015 0.057 Uiso 1 1 calc R U
H16C H 0.7020 0.5987 0.2953 0.057 Uiso 1 1 calc R U
C17 C 0.3847(4) 0.8035(5) 0.41966(18) 0.0303(12) Uani 1 1 d . .
C18 C 0.4602(5) 0.7283(8) 0.4346(2) 0.061(2) Uani 1 1 d . .
H18A H 0.5125 0.7743 0.4355 0.092 Uiso 1 1 calc R U
H18B H 0.4651 0.6657 0.4115 0.092 Uiso 1 1 calc R U
H18C H 0.4517 0.6964 0.4666 0.092 Uiso 1 1 calc R U
C19 C 0.3032(4) 0.7280(7) 0.4188(2) 0.0485(17) Uani 1 1 d . .
H19A H 0.3075 0.6679 0.3945 0.073 Uiso 1 1 calc R U
H19B H 0.2531 0.7758 0.4111 0.073 Uiso 1 1 calc R U
H19C H 0.2975 0.6926 0.4504 0.073 Uiso 1 1 calc R U
C20 C 0.3755(6) 0.9001(7) 0.4561(2) 0.064(2) Uani 1 1 d . .
H20A H 0.3733 0.8675 0.4884 0.096 Uiso 1 1 calc R U
H20B H 0.3229 0.9428 0.4484 0.096 Uiso 1 1 calc R U
H20C H 0.4244 0.9520 0.4548 0.096 Uiso 1 1 calc R U
C21 C 0.2990(3) 0.8462(4) 0.17899(17) 0.0217(10) Uani 1 1 d . .
H21 H 0.3042 0.8146 0.2104 0.026 Uiso 1 1 calc R U
C22 C 0.2388(3) 0.8003(4) 0.14649(18) 0.0237(10) Uani 1 1 d . .
H22 H 0.2035 0.7388 0.1558 0.028 Uiso 1 1 calc R U
C23 C 0.2302(3) 0.8446(4) 0.10013(17) 0.0216(10) Uani 1 1 d . .
C24 C 0.2866(3) 0.9319(4) 0.08818(16) 0.0203(9) Uani 1 1 d . .
H24 H 0.2846 0.9622 0.0565 0.024 Uiso 1 1 calc R U
C25 C 0.3451(3) 0.9745(4) 0.12213(16) 0.0183(9) Uani 1 1 d . .
C26 C 0.4069(3) 1.0663(4) 0.11251(16) 0.0165(9) Uani 1 1 d . .
C27 C 0.4166(3) 1.1173(4) 0.06812(16) 0.0198(9) Uani 1 1 d . .
H27 H 0.3808 1.0948 0.0414 0.024 Uiso 1 1 calc R U
C28 C 0.4788(3) 1.2014(4) 0.06248(17) 0.0207(9) Uani 1 1 d . .
C29 C 0.5296(3) 1.2305(5) 0.10287(18) 0.0256(11) Uani 1 1 d . .
H29 H 0.5733 1.2864 0.1004 0.031 Uiso 1 1 calc R U
C30 C 0.5168(3) 1.1784(4) 0.14637(18) 0.0238(10) Uani 1 1 d . .
H30 H 0.5519 1.1998 0.1736 0.029 Uiso 1 1 calc R U
C31 C 0.1624(3) 0.8036(5) 0.06268(18) 0.0281(11) Uani 1 1 d . .
C32 C 0.1012(4) 0.7157(6) 0.0839(2) 0.0381(14) Uani 1 1 d . .
H32A H 0.1340 0.6506 0.0971 0.057 Uiso 1 1 calc R U
H32B H 0.0607 0.6887 0.0586 0.057 Uiso 1 1 calc R U
H32C H 0.0701 0.7520 0.1096 0.057 Uiso 1 1 calc R U
C33 C 0.1104(4) 0.9072(6) 0.0446(2) 0.0371(14) Uani 1 1 d . .
H33A H 0.0843 0.9448 0.0717 0.056 Uiso 1 1 calc R U
H33B H 0.0656 0.8817 0.0214 0.056 Uiso 1 1 calc R U
H33C H 0.1480 0.9616 0.0290 0.056 Uiso 1 1 calc R U
C34 C 0.2080(4) 0.7491(6) 0.0207(2) 0.0427(15) Uani 1 1 d . .
H34A H 0.2453 0.8060 0.0065 0.064 Uiso 1 1 calc R U
H34B H 0.1655 0.7227 -0.0037 0.064 Uiso 1 1 calc R U
H34C H 0.2421 0.6838 0.0325 0.064 Uiso 1 1 calc R U
C35 C 0.4889(3) 1.2582(5) 0.01337(19) 0.0287(11) Uani 1 1 d . .
C36 C 0.4046(4) 1.3187(5) -0.0013(2) 0.0400(14) Uani 1 1 d . .
H36A H 0.3913 1.3756 0.0232 0.060 Uiso 1 1 calc R U
H36B H 0.3586 1.2620 -0.0041 0.060 Uiso 1 1 calc R U
H36C H 0.4102 1.3572 -0.0323 0.060 Uiso 1 1 calc R U
C37 C 0.5089(5) 1.1638(6) -0.0229(2) 0.0427(15) Uani 1 1 d . .
H37A H 0.5167 1.1983 -0.0545 0.064 Uiso 1 1 calc R U
H37B H 0.4616 1.1090 -0.0252 0.064 Uiso 1 1 calc R U
H37C H 0.5612 1.1238 -0.0122 0.064 Uiso 1 1 calc R U
C38 C 0.5601(4) 1.3468(5) 0.0150(2) 0.0411(15) Uani 1 1 d . .
H38A H 0.5474 1.4069 0.0381 0.062 Uiso 1 1 calc R U
H38B H 0.5648 1.3809 -0.0169 0.062 Uiso 1 1 calc R U
H38C H 0.6142 1.3096 0.0247 0.062 Uiso 1 1 calc R U
C39 C 0.8366(5) 0.9646(9) 0.0889(3) 0.058(2) Uani 1 1 d . .
C40 C 0.1311(3) 0.0857(5) 0.2192(2) 0.0300(11) Uani 1 1 d . .
C41 C 0.0476(3) 0.0201(5) 0.2046(2) 0.0322(12) Uani 1 1 d . .
C42 C 0.0372(6) 0.1197(9) 0.3528(3) 0.074(3) Uani 1 1 d . .
H42A H 0.0373 0.1986 0.3658 0.089 Uiso 1 1 calc R U
H42B H 0.0500 0.1239 0.3183 0.089 Uiso 1 1 calc R U
C43 C 0.7833(5) 0.5299(8) 0.0797(3) 0.060(2) Uani 1 1 d . .
H43A H 0.7518 0.5955 0.0929 0.072 Uiso 1 1 calc R U
H43B H 0.7687 0.5250 0.0449 0.072 Uiso 1 1 calc R U
H1O2 H 0.286(5) 1.119(7) 0.213(3) 0.06(2) Uiso 1 1 d . .

loop_
_atom_site_aniso_label
_atom_site_aniso_U_11
_atom_site_aniso_U_22
_atom_site_aniso_U_33
_atom_site_aniso_U_23
_atom_site_aniso_U_13
_atom_site_aniso_U_12
Rh 0.00903(16) 0.01913(19) 0.01679(18) 0.00252(13) -0.00179(11) -0.00060(13)
Cl1 0.0490(12) 0.177(3) 0.0899(18) 0.042(2) 0.0089(11) 0.0225(16)
Cl2 0.0491(13) 0.185(4) 0.101(2) -0.006(2) 0.0002(12) 0.0304(18)
Cl3 0.0919(18) 0.094(2) 0.0861(17) 0.0114(14) 0.0032(14) -0.0360(16)
Cl4 0.0547(13) 0.194(4) 0.0728(15) 0.0328(18) -0.0149(11) -0.0424(17)
S1 0.0386(8) 0.0575(10) 0.0286(7) 0.0012(7) -0.0015(6) -0.0127(7)
F1 0.045(3) 0.195(7) 0.072(3) 0.005(4) 0.013(2) 0.016(4)
F2 0.093(4) 0.122(5) 0.077(3) 0.022(3) -0.021(3) -0.071(4)
F3 0.062(3) 0.129(5) 0.042(2) 0.014(3) -0.016(2) -0.017(3)
F4 0.051(3) 0.079(4) 0.219(8) -0.087(5) 0.021(4) -0.023(3)
F5 0.080(4) 0.048(3) 0.301(10) 0.044(5) -0.119(5) -0.021(3)
F6 0.110(5) 0.274(11) 0.077(4) -0.011(5) 0.020(4) -0.138(6)
O1 0.0143(15) 0.0252(18) 0.0254(17) -0.0014(14) -0.0025(12) -0.0040(13)
O2 0.0152(16) 0.0233(19) 0.0321(19) 0.0024(15) -0.0017(14) 0.0032(14)
O3 0.045(3) 0.073(4) 0.028(2) 0.005(2) -0.0023(18) -0.021(2)
O4 0.050(3) 0.086(4) 0.044(3) 0.002(3) 0.014(2) 0.007(3)
O5 0.093(4) 0.050(3) 0.050(3) 0.006(2) -0.011(3) -0.021(3)
O6 0.0192(19) 0.076(3) 0.048(3) -0.020(2) 0.0027(17) -0.001(2)
O7 0.069(4) 0.155(7) 0.076(4) -0.077(4) 0.042(3) -0.069(4)
N1 0.0104(17) 0.023(2) 0.0202(19) 0.0035(16) -0.0013(14) 0.0034(15)
N2 0.0142(17) 0.0104(18) 0.0200(18) -0.0002(14) -0.0015(14) -0.0049(14)
N3 0.0115(17) 0.0188(19) 0.0213(19) 0.0019(15) 0.0001(14) -0.0013(15)
N4 0.0123(17) 0.020(2) 0.0185(18) 0.0035(15) -0.0019(14) -0.0017(15)
C1 0.026(3) 0.027(3) 0.028(3) -0.003(2) -0.004(2) -0.005(2)
C2 0.029(3) 0.020(3) 0.049(3) 0.003(2) -0.002(2) 0.008(2)
C3 0.017(2) 0.026(3) 0.021(2) 0.0045(19) 0.0022(17) 0.0043(19)
C4 0.016(2) 0.030(3) 0.028(2) 0.004(2) 0.0042(18) 0.006(2)
C5 0.018(2) 0.022(2) 0.028(2) 0.0026(19) -0.0002(18) 0.0026(19)
C6 0.018(2) 0.024(2) 0.022(2) 0.0038(19) -0.0033(18) 0.0036(19)
C7 0.017(2) 0.018(2) 0.021(2) 0.0006(18) -0.0003(17) -0.0021(18)
C8 0.015(2) 0.018(2) 0.020(2) -0.0021(17) -0.0002(16) -0.0032(17)
C9 0.017(2) 0.025(2) 0.020(2) 0.0034(18) -0.0009(17) 0.0008(19)
C10 0.023(2) 0.024(3) 0.020(2) 0.0008(19) 0.0016(18) -0.005(2)
C11 0.016(2) 0.029(3) 0.024(2) -0.001(2) 0.0059(18) -0.0011(19)
C12 0.014(2) 0.029(3) 0.024(2) -0.001(2) 0.0004(17) 0.003(2)
C13 0.016(2) 0.032(3) 0.034(3) 0.004(2) -0.0010(18) 0.006(2)
C14 0.018(2) 0.030(3) 0.043(3) 0.002(2) -0.005(2) 0.003(2)
C15 0.027(3) 0.031(3) 0.054(4) -0.007(3) -0.004(2) 0.013(2)
C16 0.025(3) 0.034(3) 0.054(4) 0.017(3) -0.001(2) 0.017(2)
C17 0.032(3) 0.038(3) 0.021(2) 0.006(2) 0.004(2) -0.003(2)
C18 0.048(4) 0.097(7) 0.039(4) 0.038(4) 0.005(3) 0.014(4)
C19 0.048(4) 0.057(4) 0.041(3) 0.016(3) 0.008(3) -0.016(3)
C20 0.103(7) 0.063(5) 0.025(3) -0.001(3) 0.008(4) -0.002(5)
C21 0.017(2) 0.025(3) 0.022(2) 0.0053(19) -0.0006(17) -0.0044(19)
C22 0.020(2) 0.022(2) 0.029(2) 0.003(2) 0.0017(19) -0.0091(19)
C23 0.017(2) 0.024(3) 0.024(2) -0.0035(19) 0.0002(18) -0.0047(19)
C24 0.017(2) 0.025(2) 0.019(2) -0.0004(18) 0.0000(17) -0.0020(19)
C25 0.015(2) 0.020(2) 0.021(2) 0.0003(18) 0.0015(16) 0.0012(19)
C26 0.0115(19) 0.019(2) 0.019(2) 0.0009(17) 0.0007(16) 0.0002(17)
C27 0.016(2) 0.023(2) 0.020(2) 0.0026(18) 0.0004(17) -0.0003(18)
C28 0.021(2) 0.017(2) 0.025(2) 0.0035(18) 0.0044(18) 0.0014(18)
C29 0.019(2) 0.025(3) 0.033(3) 0.006(2) 0.0007(19) -0.010(2)
C30 0.016(2) 0.027(3) 0.028(2) 0.002(2) -0.0051(18) -0.0071(19)
C31 0.026(3) 0.032(3) 0.026(2) -0.003(2) -0.005(2) -0.013(2)
C32 0.034(3) 0.041(3) 0.038(3) 0.003(3) -0.008(2) -0.024(3)
C33 0.024(3) 0.051(4) 0.035(3) 0.004(3) -0.010(2) -0.009(3)
C34 0.037(3) 0.055(4) 0.036(3) -0.017(3) -0.001(2) -0.013(3)
C35 0.033(3) 0.027(3) 0.027(3) 0.006(2) 0.007(2) -0.006(2)
C36 0.048(4) 0.035(3) 0.036(3) 0.016(3) -0.002(3) 0.001(3)
C37 0.061(4) 0.039(4) 0.029(3) 0.001(3) 0.020(3) -0.006(3)
C38 0.050(4) 0.034(3) 0.040(3) 0.013(3) 0.009(3) -0.016(3)
C39 0.045(4) 0.090(6) 0.038(4) 0.009(4) 0.000(3) -0.012(4)
C40 0.024(3) 0.031(3) 0.034(3) -0.003(2) 0.001(2) -0.003(2)
C41 0.022(3) 0.030(3) 0.044(3) -0.003(2) 0.001(2) -0.004(2)
C42 0.091(7) 0.076(6) 0.056(5) 0.004(4) 0.024(5) -0.004(5)
C43 0.046(4) 0.084(6) 0.050(4) 0.003(4) -0.005(3) -0.002(4)

loop_
_atom_type_symbol
_atom_type_description
_atom_type_scat_dispersion_real
_atom_type_scat_dispersion_imag
_atom_type_scat_source
C C 0.0033 0.0016 'International Tables Vol C Tables 4.2.6.8 and 6.1.1.4'
H H 0.0000 0.0000 'International Tables Vol C Tables 4.2.6.8 and 6.1.1.4'
N N 0.0061 0.0033 'International Tables Vol C Tables 4.2.6.8 and 6.1.1.4'
O O 0.0106 0.0060 'International Tables Vol C Tables 4.2.6.8 and 6.1.1.4'
F F 0.0171 0.0103 'International Tables Vol C Tables 4.2.6.8 and 6.1.1.4'
S S 0.1246 0.1234 'International Tables Vol C Tables 4.2.6.8 and 6.1.1.4'
Rh Rh -1.1178 0.9187 'International Tables Vol C Tables 4.2.6.8 and 6.1.1.4'
Cl Cl 0.1484 0.1585 'International Tables Vol C Tables 4.2.6.8 and 6.1.1.4'

loop_
_geom_angle_atom_site_label_1
_geom_angle_atom_site_label_2
_geom_angle_atom_site_label_3
_geom_angle
O1 Rh N1 86.30(15)
O1 Rh N4 90.30(15)
N1 Rh N4 97.38(15)
O1 Rh N2 90.17(14)
N1 Rh N2 80.20(15)
N4 Rh N2 177.51(16)
O1 Rh O2 89.45(14)
N1 Rh O2 172.42(15)
N4 Rh O2 88.90(15)
N2 Rh O2 93.55(15)
O1 Rh N3 169.67(14)
N1 Rh N3 96.03(16)
N4 Rh N3 79.44(15)
N2 Rh N3 100.14(14)
O2 Rh N3 89.26(15)
O4 S1 O3 114.6(3)
O4 S1 O5 113.7(4)
O3 S1 O5 115.8(3)
O4 S1 C39 104.8(4)
O3 S1 C39 103.7(3)
O5 S1 C39 102.0(4)
C1 O1 Rh 119.4(3)
C2 O2 Rh 121.0(3)
C3 N1 C7 120.0(4)
C3 N1 Rh 125.0(3)
C7 N1 Rh 114.1(3)
C8 N2 C12 119.5(4)
C8 N2 Rh 114.5(3)
C12 N2 Rh 125.4(3)
C21 N3 C25 118.5(4)
C21 N3 Rh 126.8(3)
C25 N3 Rh 114.3(3)
C30 N4 C26 119.1(4)
C30 N4 Rh 124.7(3)
C26 N4 Rh 116.1(3)
N1 C3 C4 121.5(4)
C3 C4 C5 120.4(4)
C4 C5 C6 116.9(4)
C4 C5 C13 119.9(4)
C6 C5 C13 123.1(4)
C7 C6 C5 120.7(4)
N1 C7 C6 120.4(4)
N1 C7 C8 115.0(4)
C6 C7 C8 124.6(4)
N2 C8 C9 121.3(4)
N2 C8 C7 114.2(4)
C9 C8 C7 124.5(4)
C8 C9 C10 120.8(4)
C9 C10 C11 116.3(4)
C9 C10 C17 123.2(5)
C11 C10 C17 120.5(4)
C12 C11 C10 120.8(4)
N2 C12 C11 121.2(4)
C5 C13 C16 112.0(4)
C5 C13 C15 110.3(4)
C16 C13 C15 108.5(5)
C5 C13 C14 107.0(4)
C16 C13 C14 109.6(5)
C15 C13 C14 109.2(5)
C18 C17 C20 109.9(6)
C18 C17 C10 112.6(5)
C20 C17 C10 109.6(5)
C18 C17 C19 108.0(6)
C20 C17 C19 109.0(6)
C10 C17 C19 107.6(4)
N3 C21 C22 122.6(4)
C21 C22 C23 119.8(4)
C22 C23 C24 117.1(4)
C22 C23 C31 123.4(4)
C24 C23 C31 119.5(4)
C25 C24 C23 120.5(4)
N3 C25 C24 121.4(4)
N3 C25 C26 114.6(4)
C24 C25 C26 123.9(4)
N4 C26 C27 120.8(4)
N4 C26 C25 114.3(4)
C27 C26 C25 124.9(4)
C26 C27 C28 120.4(4)
C29 C28 C27 117.3(4)
C29 C28 C35 122.5(4)
C27 C28 C35 120.2(4)
C30 C29 C28 120.1(4)
N4 C30 C29 122.3(4)
C33 C31 C23 108.8(4)
C33 C31 C34 109.6(5)
C23 C31 C34 108.4(4)
C33 C31 C32 108.6(5)
C23 C31 C32 111.8(4)
C34 C31 C32 109.7(5)
C38 C35 C28 111.8(5)
C38 C35 C37 109.5(5)
C28 C35 C37 108.0(4)
C38 C35 C36 108.6(5)
C28 C35 C36 108.2(4)
C37 C35 C36 110.7(5)
F1 C39 F2 106.1(7)
F1 C39 F3 109.3(7)
F2 C39 F3 107.5(7)
F1 C39 S1 111.7(6)
F2 C39 S1 111.9(6)
F3 C39 S1 110.1(5)
O7 C40 O6 128.8(6)
O7 C40 C41 116.8(5)
O6 C40 C41 114.2(5)
F5 C41 F6 105.3(7)
F5 C41 F4 106.2(7)
F6 C41 F4 104.3(7)
F5 C41 C40 112.4(5)
F6 C41 C40 113.1(5)
F4 C41 C40 114.7(5)
Cl1 C42 Cl2 109.9(5)
Cl3 C43 Cl4 110.4(5)

loop_
_geom_bond_atom_site_label_1
_geom_bond_atom_site_label_2
_geom_bond_distance
Rh O1 1.994(3)
Rh N1 2.002(4)
Rh N4 2.016(4)
Rh N2 2.025(4)
Rh O2 2.062(3)
Rh N3 2.063(4)
Cl1 C42 1.703(10)
Cl2 C42 1.786(10)
Cl3 C43 1.730(9)
Cl4 C43 1.755(8)
S1 O4 1.423(5)
S1 O3 1.443(4)
S1 O5 1.451(6)
S1 C39 1.807(8)
F1 C39 1.303(10)
F2 C39 1.320(11)
F3 C39 1.329(8)
F4 C41 1.282(8)
F5 C41 1.255(8)
F6 C41 1.282(8)
O1 C1 1.396(6)
O2 C2 1.427(6)
O6 C40 1.238(7)
O7 C40 1.189(7)
N1 C3 1.335(6)
N1 C7 1.357(6)
N2 C8 1.342(6)
N2 C12 1.355(6)
N3 C21 1.337(6)
N3 C25 1.361(6)
N4 C30 1.341(6)
N4 C26 1.364(6)
C3 C4 1.387(7)
C4 C5 1.394(7)
C5 C6 1.396(7)
C5 C13 1.522(7)
C6 C7 1.391(6)
C7 C8 1.471(6)
C8 C9 1.389(6)
C9 C10 1.397(7)
C10 C11 1.405(7)
C10 C17 1.531(7)
C11 C12 1.379(7)
C13 C16 1.529(8)
C13 C15 1.535(8)
C13 C14 1.539(8)
C17 C18 1.517(9)
C17 C20 1.528(9)
C17 C19 1.553(8)
C21 C22 1.387(7)
C22 C23 1.392(7)
C23 C24 1.400(7)
C23 C31 1.534(6)
C24 C25 1.381(6)
C25 C26 1.477(6)
C26 C27 1.387(6)
C27 C28 1.398(7)
C28 C29 1.392(7)
C28 C35 1.535(7)
C29 C30 1.379(7)
C31 C33 1.532(8)
C31 C34 1.536(8)
C31 C32 1.541(7)
C35 C38 1.522(8)
C35 C37 1.536(8)
C35 C36 1.540(8)
C40 C41 1.556(7)
